data_4344039
loop_
_publ_author_name
'Thu\'ery, Pierre'
'Harrowfield, Jack'

_publ_section_title
;
 Structural Variations in the Uranyl/4,4'-Biphenyldicarboxylate System.
 Rare Examples of 2D \\rightarrow 3D Polycatenated Uranyl-Organic
 Networks.
;
_journal_issue 16
_journal_name_full 'Inorganic chemistry'
_journal_page_first 8093
_journal_page_last 8102
_journal_paper_doi 10.1021/acs.inorgchem.5b01323
_journal_volume 54
_journal_year 2015
_chemical_formula_sum 'C19 H17 N O7 U'
_chemical_formula_weight 609.36
_space_group_crystal_system monoclinic
_space_group_IT_number 14
_space_group_name_Hall '-P 2yn'
_space_group_name_H-M_alt 'P 1 21/n 1'
_symmetry_space_group_name_Hall '-P 2yn'
_symmetry_space_group_name_H-M 'P 1 21/n 1'
_atom_sites_solution_hydrogens geom
_audit_creation_method SHELXL-2014
_cell_angle_alpha 90
_cell_angle_beta 100.471(3)
_cell_angle_gamma 90
_cell_formula_units_Z 4
_cell_length_a 9.9581(5)
_cell_length_b 11.8537(4)
_cell_length_c 16.0919(9)
_cell_measurement_reflns_used 51551
_cell_measurement_temperature 150(2)
_cell_measurement_theta_max 30.51
_cell_measurement_theta_min 2.70
_cell_volume 1867.86(15)
_computing_cell_refinement 'HKL2000 (Otwinowski & Minor, 1997)'
_computing_data_collection 'COLLECT (Nonius, 1998)'
_computing_data_reduction 'HKL2000 (Otwinowski & Minor, 1997)'
_computing_molecular_graphics 'SHELXTL (Sheldrick, 2008)'
_computing_publication_material 'SHELXTL (Sheldrick, 2008); PLATON (Spek, 2003)'
_computing_structure_refinement 'SHELXL (Sheldrick, 2015)'
_computing_structure_solution 'SHELXT (Sheldrick, 2015)'
_diffrn_ambient_temperature 150(2)
_diffrn_measured_fraction_theta_full 0.999
_diffrn_measured_fraction_theta_max 0.999
_diffrn_measurement_device_type 'Nonius Kappa-CCD area-detector diffractometer'
_diffrn_measurement_method 'two \f and four \w scans with 2\% steps (352 frames)'
_diffrn_radiation_monochromator graphite
_diffrn_radiation_source 'fine-focus sealed tube'
_diffrn_radiation_type MoK\a
_diffrn_radiation_wavelength 0.71073
_diffrn_reflns_av_R_equivalents 0.0438
_diffrn_reflns_av_unetI/netI 0.0591
_diffrn_reflns_laue_measured_fraction_full 0.999
_diffrn_reflns_laue_measured_fraction_max 0.999
_diffrn_reflns_limit_h_max 14
_diffrn_reflns_limit_h_min -14
_diffrn_reflns_limit_k_max 16
_diffrn_reflns_limit_k_min -16
_diffrn_reflns_limit_l_max 22
_diffrn_reflns_limit_l_min -22
_diffrn_reflns_number 51551
_diffrn_reflns_point_group_measured_fraction_full 0.999
_diffrn_reflns_point_group_measured_fraction_max 0.999
_diffrn_reflns_theta_full 25.242
_diffrn_reflns_theta_max 30.508
_diffrn_reflns_theta_min 2.698
_diffrn_standards_decay_% 0
_diffrn_standards_interval_time 0
_diffrn_standards_number 0
_exptl_absorpt_coefficient_mu 8.732
_exptl_absorpt_correction_T_max 0.321
_exptl_absorpt_correction_T_min 0.232
_exptl_absorpt_correction_type multi-scan
_exptl_absorpt_process_details 'SCALEPACK (Otwinowski & Minor, 1997)'
_exptl_crystal_colour 'translucent light yellow'
_exptl_crystal_density_diffrn 2.167
_exptl_crystal_description parallelepiped
_exptl_crystal_F_000 1144
_exptl_crystal_size_max 0.18
_exptl_crystal_size_mid 0.15
_exptl_crystal_size_min 0.13
_refine_diff_density_max 2.710
_refine_diff_density_min -1.910
_refine_diff_density_rms 0.253
_refine_ls_extinction_method none
_refine_ls_goodness_of_fit_ref 1.036
_refine_ls_hydrogen_treatment constr
_refine_ls_matrix_type full
_refine_ls_number_parameters 254
_refine_ls_number_reflns 5688
_refine_ls_number_restraints 22
_refine_ls_restrained_S_all 1.058
_refine_ls_R_factor_all 0.0619
_refine_ls_R_factor_gt 0.0370
_refine_ls_shift/su_max 0.001
_refine_ls_shift/su_mean 0.000
_refine_ls_structure_factor_coef Fsqd
_refine_ls_weighting_details 'w=1/[\s^2^(Fo^2^)+(0.0525P)^2^] where P=(Fo^2^+2Fc^2^)/3'
_refine_ls_weighting_scheme calc
_refine_ls_wR_factor_gt 0.0915
_refine_ls_wR_factor_ref 0.0981
_reflns_Friedel_coverage 0.000
_reflns_number_gt 4188
_reflns_number_total 5688
_reflns_threshold_expression 'I > 2\s(I)'
_cod_data_source_file ic5b01323_si_001.cif
_cod_data_source_block 2
_cod_depositor_comments 'Adding full bibliography for 4344038--4344043.cif.'
_cod_database_code 4344039
_shelx_space_group_comment
;
The symmetry employed for this shelxl refinement is uniquely defined
by the following loop, which should always be used as a source of
symmetry information in preference to the above space-group names.
They are only intended as comments.
;
_shelxl_version_number 2014-3

loop_
_space_group_symop_operation_xyz
'x, y, z'
'-x+1/2, y+1/2, -z+1/2'
'-x, -y, -z'
'x-1/2, -y-1/2, z-1/2'

loop_
_atom_site_label
_atom_site_type_symbol
_atom_site_fract_x
_atom_site_fract_y
_atom_site_fract_z
_atom_site_U_iso_or_equiv
_atom_site_adp_type
_atom_site_occupancy
_atom_site_site_symmetry_order
_atom_site_calc_flag
_atom_site_refinement_flags_posn
_atom_site_refinement_flags_adp
U1 U 0.08897(2) 0.66199(2) 0.59794(2) 0.02476(8) Uani 1 1 d . .
O1 O 0.0450(4) 0.6337(3) 0.6975(2) 0.0295(8) Uani 1 1 d . .
O2 O 0.1332(4) 0.6877(3) 0.4986(2) 0.0334(8) Uani 1 1 d . .
O3 O 0.2573(3) 0.8009(3) 0.6665(2) 0.0293(7) Uani 1 1 d . .
O4 O 0.3278(4) 0.6285(3) 0.6499(3) 0.0352(9) Uani 1 1 d . .
O5 O 1.3803(3) 0.9712(3) 0.9201(2) 0.0278(7) Uani 1 1 d . .
O6 O 1.3577(3) 0.8802(3) 1.0380(2) 0.0319(8) Uani 1 1 d . .
O7 O -0.0317(4) 0.8386(3) 0.5787(2) 0.0315(8) Uani 1 1 d . .
N1 N -0.2320(7) 0.9192(6) 0.5050(5) 0.0758(16) Uani 1 1 d D U
C1 C 0.3523(5) 0.7291(4) 0.6767(3) 0.0286(11) Uani 1 1 d . .
C2 C 0.4925(5) 0.7585(4) 0.7205(3) 0.0275(10) Uani 1 1 d . .
C3 C 0.5199(5) 0.8608(4) 0.7638(3) 0.0288(11) Uani 1 1 d . .
H3 H 0.4489 0.9144 0.7634 0.035 Uiso 1 1 calc R U
C4 C 0.6498(5) 0.8840(4) 0.8070(3) 0.0301(11) Uani 1 1 d . .
H4 H 0.6665 0.9527 0.8375 0.036 Uiso 1 1 calc R U
C5 C 0.7574(5) 0.8080(5) 0.8068(3) 0.0280(10) Uani 1 1 d . .
C6 C 0.7300(5) 0.7070(5) 0.7628(3) 0.0320(11) Uani 1 1 d . .
H6 H 0.8023 0.6552 0.7614 0.038 Uiso 1 1 calc R U
C7 C 0.5990(5) 0.6806(4) 0.7209(3) 0.0303(11) Uani 1 1 d . .
H7 H 0.5816 0.6102 0.6927 0.036 Uiso 1 1 calc R U
C8 C 0.8990(5) 0.8349(4) 0.8487(3) 0.0264(10) Uani 1 1 d . .
C9 C 0.9364(6) 0.8410(5) 0.9364(4) 0.0388(14) Uani 1 1 d . .
H9 H 0.8691 0.8301 0.9706 0.047 Uiso 1 1 calc R U
C10 C 1.0706(6) 0.8629(5) 0.9744(4) 0.0376(13) Uani 1 1 d . .
H10 H 1.0957 0.8634 1.0343 0.045 Uiso 1 1 calc R U
C11 C 1.1674(5) 0.8840(4) 0.9248(3) 0.0250(10) Uani 1 1 d . .
C12 C 1.1302(5) 0.8809(4) 0.8374(3) 0.0293(11) Uani 1 1 d . .
H12 H 1.1958 0.8977 0.8030 0.035 Uiso 1 1 calc R U
C13 C 0.9982(5) 0.8535(4) 0.8002(3) 0.0310(11) Uani 1 1 d . .
H13 H 0.9752 0.8473 0.7405 0.037 Uiso 1 1 calc R U
C14 C 1.3093(4) 0.9146(4) 0.9633(3) 0.0240(10) Uani 1 1 d . .
C15 C -0.1035(7) 0.8684(6) 0.5120(4) 0.0625(16) Uani 1 1 d D U
C16 C -0.0802(7) 0.8638(6) 0.4202(4) 0.0572(16) Uani 1 1 d D U
H16A H 0.0088 0.8981 0.4156 0.069 Uiso 1 1 calc R U
H16B H -0.0812 0.7848 0.4002 0.069 Uiso 1 1 calc R U
C17 C -0.1953(8) 0.9295(8) 0.3691(5) 0.087(3) Uani 1 1 d D .
H17A H -0.2356 0.8872 0.3176 0.105 Uiso 1 1 calc R U
H17B H -0.1621 1.0032 0.3521 0.105 Uiso 1 1 calc R U
C18 C -0.3018(6) 0.9467(6) 0.4261(4) 0.0551(17) Uani 1 1 d D .
H18A H -0.3336 1.0260 0.4242 0.066 Uiso 1 1 calc R U
H18B H -0.3815 0.8965 0.4090 0.066 Uiso 1 1 calc R U
C19 C -0.2821(9) 0.9328(7) 0.5839(5) 0.0766(19) Uani 1 1 d . U
H19A H -0.2049 0.9459 0.6301 0.115 Uiso 1 1 calc R U
H19B H -0.3306 0.8642 0.5955 0.115 Uiso 1 1 calc R U
H19C H -0.3445 0.9973 0.5792 0.115 Uiso 1 1 calc R U

loop_
_atom_site_aniso_label
_atom_site_aniso_U_11
_atom_site_aniso_U_22
_atom_site_aniso_U_33
_atom_site_aniso_U_23
_atom_site_aniso_U_13
_atom_site_aniso_U_12
U1 0.01625(10) 0.03007(12) 0.02583(11) -0.00345(7) -0.00182(7) 0.00070(7)
O1 0.0273(19) 0.0357(18) 0.0252(18) 0.0014(15) 0.0041(15) -0.0014(15)
O2 0.0257(19) 0.045(2) 0.0287(19) 0.0006(16) 0.0036(15) 0.0034(16)
O3 0.0194(17) 0.0322(17) 0.0334(19) 0.0024(16) -0.0024(14) -0.0039(15)
O4 0.0221(18) 0.0299(18) 0.048(2) -0.0081(17) -0.0085(16) 0.0005(15)
O5 0.0181(16) 0.0324(18) 0.0306(18) 0.0060(15) -0.0016(13) -0.0015(14)
O6 0.0159(17) 0.046(2) 0.032(2) 0.0092(17) -0.0021(14) -0.0023(16)
O7 0.031(2) 0.035(2) 0.0241(18) -0.0018(14) -0.0055(15) 0.0037(14)
N1 0.078(4) 0.067(3) 0.079(3) 0.010(3) 0.004(3) -0.003(3)
C1 0.022(2) 0.036(3) 0.027(2) 0.003(2) 0.0016(19) 0.001(2)
C2 0.022(2) 0.036(3) 0.023(2) -0.001(2) -0.0002(18) -0.002(2)
C3 0.017(2) 0.032(3) 0.035(3) 0.000(2) 0.000(2) -0.0047(19)
C4 0.025(3) 0.033(3) 0.030(3) -0.004(2) -0.001(2) -0.007(2)
C5 0.020(2) 0.038(3) 0.024(2) 0.000(2) -0.0011(19) -0.001(2)
C6 0.020(2) 0.037(3) 0.037(3) -0.002(2) 0.000(2) 0.000(2)
C7 0.026(3) 0.030(3) 0.032(3) -0.003(2) -0.003(2) 0.001(2)
C8 0.017(2) 0.031(3) 0.030(3) -0.0017(19) -0.0002(19) -0.0012(18)
C9 0.021(3) 0.066(4) 0.030(3) -0.002(3) 0.005(2) -0.005(2)
C10 0.022(3) 0.060(4) 0.028(3) 0.003(2) -0.003(2) -0.008(2)
C11 0.016(2) 0.026(2) 0.030(3) 0.001(2) -0.0031(18) -0.0006(18)
C12 0.019(2) 0.036(3) 0.033(3) 0.001(2) 0.003(2) -0.002(2)
C13 0.028(3) 0.038(3) 0.025(3) -0.002(2) 0.000(2) 0.001(2)
C14 0.015(2) 0.028(2) 0.027(2) 0.0018(19) 0.0000(18) -0.0007(18)
C15 0.060(3) 0.049(3) 0.075(3) 0.006(3) 0.001(3) -0.016(3)
C16 0.058(4) 0.052(3) 0.063(4) -0.010(3) 0.014(3) -0.009(3)
C17 0.104(8) 0.088(6) 0.066(6) 0.013(5) 0.006(5) -0.001(6)
C18 0.047(4) 0.060(4) 0.053(4) 0.022(3) -0.005(3) 0.007(3)
C19 0.087(4) 0.084(4) 0.067(4) 0.010(4) 0.034(4) 0.009(4)

loop_
_atom_type_symbol
_atom_type_description
_atom_type_scat_dispersion_real
_atom_type_scat_dispersion_imag
_atom_type_scat_source
C C 0.0033 0.0016 'International Tables Vol C Tables 4.2.6.8 and 6.1.1.4'
H H 0.0000 0.0000 'International Tables Vol C Tables 4.2.6.8 and 6.1.1.4'
N N 0.0061 0.0033 'International Tables Vol C Tables 4.2.6.8 and 6.1.1.4'
O O 0.0106 0.0060 'International Tables Vol C Tables 4.2.6.8 and 6.1.1.4'
U U -9.6767 9.6646 'International Tables Vol C Tables 4.2.6.8 and 6.1.1.4'

loop_
_geom_angle_atom_site_label_1
_geom_angle_atom_site_label_2
_geom_angle_atom_site_label_3
_geom_angle
_geom_angle_site_symmetry_1
_geom_angle_site_symmetry_3
O2 U1 O1 179.03(16) . .
O2 U1 O5 89.69(16) . 2_646
O1 U1 O5 89.34(15) . 2_646
O2 U1 O6 92.96(15) . 4_475
O1 U1 O6 86.94(15) . 4_475
O5 U1 O6 83.32(12) 2_646 4_475
O2 U1 O7 86.20(16) . .
O1 U1 O7 94.68(15) . .
O5 U1 O7 155.67(11) 2_646 .
O6 U1 O7 72.98(13) 4_475 .
O2 U1 O4 87.12(15) . .
O1 U1 O4 92.61(16) . .
O5 U1 O4 74.72(12) 2_646 .
O6 U1 O4 158.04(14) 4_475 .
O7 U1 O4 128.87(13) . .
O2 U1 O3 91.65(15) . .
O1 U1 O3 88.93(14) . .
O5 U1 O3 128.06(11) 2_646 .
O6 U1 O3 148.31(13) 4_475 .
O7 U1 O3 76.08(12) . .
O4 U1 O3 53.53(12) . .
C1 O3 U1 92.3(3) . .
C1 O4 U1 94.5(3) . .
C14 O5 U1 133.4(3) . 2_656
C14 O6 U1 128.3(3) . 4_776
C15 O7 U1 124.1(4) . .
C18 N1 C15 118.7(6) . .
C18 N1 C19 125.8(6) . .
C15 N1 C19 115.5(6) . .
O3 C1 O4 119.6(4) . .
O3 C1 C2 121.4(5) . .
O4 C1 C2 119.0(4) . .
C3 C2 C7 119.2(4) . .
C3 C2 C1 121.3(4) . .
C7 C2 C1 119.4(4) . .
C4 C3 C2 120.2(5) . .
C4 C3 H3 119.9 . .
C2 C3 H3 119.9 . .
C3 C4 C5 121.2(5) . .
C3 C4 H4 119.4 . .
C5 C4 H4 119.4 . .
C6 C5 C4 118.3(5) . .
C6 C5 C8 119.9(5) . .
C4 C5 C8 121.7(5) . .
C7 C6 C5 121.3(5) . .
C7 C6 H6 119.3 . .
C5 C6 H6 119.3 . .
C6 C7 C2 119.6(5) . .
C6 C7 H7 120.2 . .
C2 C7 H7 120.2 . .
C13 C8 C9 118.4(5) . .
C13 C8 C5 119.7(5) . .
C9 C8 C5 121.9(5) . .
C10 C9 C8 120.9(6) . .
C10 C9 H9 119.5 . .
C8 C9 H9 119.5 . .
C11 C10 C9 119.7(5) . .
C11 C10 H10 120.2 . .
C9 C10 H10 120.2 . .
C10 C11 C12 119.7(5) . .
C10 C11 C14 121.0(5) . .
C12 C11 C14 119.3(4) . .
C13 C12 C11 120.2(5) . .
C13 C12 H12 119.9 . .
C11 C12 H12 119.9 . .
C12 C13 C8 121.0(5) . .
C12 C13 H13 119.5 . .
C8 C13 H13 119.5 . .
O5 C14 O6 122.1(4) . .
O5 C14 C11 119.0(4) . .
O6 C14 C11 118.9(4) . .
O7 C15 N1 125.0(6) . .
O7 C15 C16 131.5(6) . .
N1 C15 C16 103.5(6) . .
C17 C16 C15 105.9(6) . .
C17 C16 H16A 110.6 . .
C15 C16 H16A 110.6 . .
C17 C16 H16B 110.6 . .
C15 C16 H16B 110.6 . .
H16A C16 H16B 108.7 . .
C16 C17 C18 106.5(6) . .
C16 C17 H17A 110.4 . .
C18 C17 H17A 110.4 . .
C16 C17 H17B 110.4 . .
C18 C17 H17B 110.4 . .
H17A C17 H17B 108.6 . .
N1 C18 C17 103.4(6) . .
N1 C18 H18A 111.1 . .
C17 C18 H18A 111.1 . .
N1 C18 H18B 111.1 . .
C17 C18 H18B 111.1 . .
H18A C18 H18B 109.0 . .
N1 C19 H19A 109.5 . .
N1 C19 H19B 109.5 . .
H19A C19 H19B 109.5 . .
N1 C19 H19C 109.5 . .
H19A C19 H19C 109.5 . .
H19B C19 H19C 109.5 . .

loop_
_geom_bond_atom_site_label_1
_geom_bond_atom_site_label_2
_geom_bond_distance
_geom_bond_site_symmetry_2
U1 O2 1.760(4) .
U1 O1 1.768(4) .
U1 O5 2.308(3) 2_646
U1 O6 2.383(3) 4_475
U1 O7 2.406(3) .
U1 O4 2.406(4) .
U1 O3 2.463(3) .
O3 C1 1.261(6) .
O4 C1 1.277(6) .
O5 C14 1.269(6) .
O5 U1 2.308(3) 2_656
O6 C14 1.277(6) .
O6 U1 2.383(3) 4_776
O7 C15 1.228(7) .
N1 C18 1.372(8) .
N1 C15 1.399(5) .
N1 C19 1.455(10) .
C1 C2 1.487(6) .
C2 C3 1.400(7) .
C2 C7 1.405(7) .
C3 C4 1.381(7) .
C3 H3 0.9500 .
C4 C5 1.400(7) .
C4 H4 0.9500 .
C5 C6 1.392(7) .
C5 C8 1.482(7) .
C6 C7 1.392(7) .
C6 H6 0.9500 .
C7 H7 0.9500 .
C8 C13 1.384(8) .
C8 C9 1.394(9) .
C9 C10 1.390(8) .
C9 H9 0.9500 .
C10 C11 1.382(8) .
C10 H10 0.9500 .
C11 C12 1.389(7) .
C11 C14 1.481(6) .
C12 C13 1.380(7) .
C12 H12 0.9500 .
C13 H13 0.9500 .
C15 C16 1.538(5) .
C16 C17 1.501(5) .
C16 H16A 0.9900 .
C16 H16B 0.9900 .
C17 C18 1.536(5) .
C17 H17A 0.9900 .
C17 H17B 0.9900 .
C18 H18A 0.9900 .
C18 H18B 0.9900 .
C19 H19A 0.9800 .
C19 H19B 0.9800 .
C19 H19C 0.9800 .
